data_1536247
loop_
_publ_author_name
'Warkentin, E.'
'Simon, A.'

_publ_section_title
;
 Gd3 Cl3 C, ein metallisches Gadoliniumcarbidhalogenid
;
_journal_name_full 'Revue de Chimie Minerale'
_journal_page_first 488
_journal_page_last 495
_journal_volume 20
_journal_year 1983
_chemical_formula_sum 'C Cl3 Gd3'
_chemical_name_systematic 'Gd3 Cl3 C'
_space_group_IT_number 214
_symmetry_space_group_name_Hall 'I 4bd 2c 3'
_symmetry_space_group_name_H-M 'I 41 3 2'
_cell_angle_alpha 90
_cell_angle_beta 90
_cell_angle_gamma 90
_cell_formula_units_Z 8
_cell_length_a 10.734
_cell_length_b 10.734
_cell_length_c 10.734
_cell_volume 1236.758
_citation_journal_id_ASTM RVCMA8
_cod_data_source_file Warkentin_RVCMA8_1983_336.cif
_cod_data_source_block C1Cl3Gd3
_cod_original_formula_sum 'C1 Cl3 Gd3'
_cod_database_code 1536247

loop_
_symmetry_equiv_pos_as_xyz
x,y,z
-y+1/4,x+3/4,z+1/4
-x+1/2,-y,z+1/2
y+1/4,-x+1/4,z+3/4
x,-y,-z+1/2
y+1/4,x+3/4,-z+3/4
-x+1/2,y,-z
-y+1/4,-x+1/4,-z+1/4
z,x,y
-x+1/4,z+3/4,y+1/4
-z+1/2,-x,y+1/2
x+1/4,-z+1/4,y+3/4
z,-x,-y+1/2
x+1/4,z+3/4,-y+3/4
-z+1/2,x,-y
-x+1/4,-z+1/4,-y+1/4
y,z,x
y+1/2,-z+1/2,-x
z+3/4,y+1/4,-x+1/4
-y,z+1/2,-x+1/2
-z+1/4,-y+1/4,-x+1/4
-y+1/2,-z,x+1/2
z+3/4,-y+3/4,x+1/4
-z+3/4,y+1/4,x+3/4
x+1/2,y+1/2,z+1/2
-y+3/4,x+5/4,z+3/4
-x+1,-y+1/2,z+1
y+3/4,-x+3/4,z+5/4
x+1/2,-y+1/2,-z+1
y+3/4,x+5/4,-z+5/4
-x+1,y+1/2,-z+1/2
-y+3/4,-x+3/4,-z+3/4
z+1/2,x+1/2,y+1/2
-x+3/4,z+5/4,y+3/4
-z+1,-x+1/2,y+1
x+3/4,-z+3/4,y+5/4
z+1/2,-x+1/2,-y+1
x+3/4,z+5/4,-y+5/4
-z+1,x+1/2,-y+1/2
-x+3/4,-z+3/4,-y+3/4
y+1/2,z+1/2,x+1/2
y+1,-z+1,-x+1/2
z+5/4,y+3/4,-x+3/4
-y+1/2,z+1,-x+1
-z+3/4,-y+3/4,-x+3/4
-y+1,-z+1/2,x+1
z+5/4,-y+5/4,x+3/4
-z+5/4,y+3/4,x+5/4

loop_
_atom_site_label
_atom_site_type_symbol
_atom_site_fract_x
_atom_site_fract_y
_atom_site_fract_z
_atom_site_occupancy
_atom_site_U_iso_or_equiv
C1 C 0.125 0.125 0.125 1 0.0
Cl1 Cl 0.125 0.38409 -0.13409 1 0.0
Gd1 Gd 0.125 0.10849 0.35849 1 0.0
